data_7228074
loop_
_publ_author_name
'Cong, Bowen'
'Su, Zhanhua'
'Zhao, Zhifeng'
'yu, baoyi'
'Zhao, Wenqi'
'Xia, Lin'
'ma, xiujuan'
'Zhou, Baibin'

_publ_section_title
;
 Assembly of Six [HxAs2Mo6O26](6-x)- Clusters-Based Hybrid Materials from
 1D Chain to 3D Framework with Multiple Cu-N Complexes
;
_journal_name_full CrystEngComm
_journal_paper_doi 10.1039/C7CE00319F
_journal_year 2017
_chemical_formula_moiety 'C30 H23 As Cu Mo3 N6 O14, H2 O'
_chemical_formula_sum 'C30 H25 As Cu Mo3 N6 O15'
_chemical_formula_weight 1135.84
_chemical_name_systematic
;
 ? 
;
_space_group_crystal_system monoclinic
_space_group_IT_number 14
_space_group_name_Hall '-P 2ybc'
_space_group_name_H-M_alt 'P 1 21/c 1'
_symmetry_space_group_name_Hall '-P 2ybc'
_symmetry_space_group_name_H-M 'P 1 21/c 1'
_atom_sites_solution_hydrogens mixed
_atom_sites_solution_primary dual
_audit_creation_date 2017-03-11
_audit_creation_method
;
Olex2 1.2-beta
(compiled 2017.03.02 svn.r3394 for OlexSys, GUI svn.r5324)
;
_audit_update_record
;
2017-03-16 deposited with the CCDC.
2017-04-13 downloaded from the CCDC.
;
_cell_angle_alpha 90
_cell_angle_beta 94.8320(10)
_cell_angle_gamma 90
_cell_formula_units_Z 4
_cell_length_a 8.8989(10)
_cell_length_b 16.3552(19)
_cell_length_c 24.297(3)
_cell_measurement_reflns_used 9929
_cell_measurement_temperature 296(2)
_cell_measurement_theta_max 28.38
_cell_measurement_theta_min 2.30
_cell_volume 3523.7(7)
_computing_cell_refinement 'SAINT V8.18C (?, 2016)'
_computing_data_collection 'Bruker SMART'
_computing_data_reduction 'SAINT V8.18C (?, 2016)'
_computing_molecular_graphics 'Olex2 (Dolomanov et al., 2009)'
_computing_publication_material 'Olex2 (Dolomanov et al., 2009)'
_computing_structure_refinement 'ShelXL (Sheldrick, 2015)'
_computing_structure_solution 'ShelXT (Sheldrick, 2015)'
_diffrn_ambient_temperature 296.15
_diffrn_measured_fraction_theta_full 0.998
_diffrn_measured_fraction_theta_max 0.988
_diffrn_measurement_device_type 'CCD area detector'
_diffrn_measurement_method 'phi and omega scans'
_diffrn_radiation_monochromator graphite
_diffrn_radiation_type MoK\a
_diffrn_radiation_wavelength 0.71073
_diffrn_reflns_av_R_equivalents 0.0671
_diffrn_reflns_av_unetI/netI 0.0480
_diffrn_reflns_Laue_measured_fraction_full 0.998
_diffrn_reflns_Laue_measured_fraction_max 0.988
_diffrn_reflns_limit_h_max 11
_diffrn_reflns_limit_h_min -11
_diffrn_reflns_limit_k_max 21
_diffrn_reflns_limit_k_min -20
_diffrn_reflns_limit_l_max 32
_diffrn_reflns_limit_l_min -32
_diffrn_reflns_number 31653
_diffrn_reflns_point_group_measured_fraction_full 0.998
_diffrn_reflns_point_group_measured_fraction_max 0.988
_diffrn_reflns_theta_full 25.242
_diffrn_reflns_theta_max 28.519
_diffrn_reflns_theta_min 2.613
_exptl_absorpt_coefficient_mu 2.652
_exptl_absorpt_correction_T_max 0.7457
_exptl_absorpt_correction_T_min 0.4974
_exptl_absorpt_correction_type multi-scan
_exptl_absorpt_process_details
'SADABS-2014/5 (Bruker,2014/5) was used for absorption correction. wR2(int) was 0.0816 before and 0.0423 after correction. The Ratio of minimum to maximum transmission is 0.6670. The \l/2 correction factor is 0.00150.'
_exptl_crystal_density_diffrn 2.141
_exptl_crystal_density_method 'not measured'
_exptl_crystal_description block
_exptl_crystal_F_000 2220
_exptl_crystal_size_max 0.28
_exptl_crystal_size_mid 0.26
_exptl_crystal_size_min 0.26
_refine_diff_density_max 1.904
_refine_diff_density_min -0.833
_refine_diff_density_rms 0.160
_refine_ls_extinction_method none
_refine_ls_goodness_of_fit_ref 1.044
_refine_ls_hydrogen_treatment mixed
_refine_ls_matrix_type full
_refine_ls_number_parameters 512
_refine_ls_number_reflns 8824
_refine_ls_number_restraints 1
_refine_ls_restrained_S_all 1.044
_refine_ls_R_factor_all 0.0499
_refine_ls_R_factor_gt 0.0391
_refine_ls_shift/su_max 0.002
_refine_ls_shift/su_mean 0.000
_refine_ls_structure_factor_coef Fsqd
_refine_ls_weighting_details 'w=1/[\s^2^(Fo^2^)+(0.0452P)^2^+5.0459P] where P=(Fo^2^+2Fc^2^)/3'
_refine_ls_weighting_scheme calc
_refine_ls_wR_factor_gt 0.0867
_refine_ls_wR_factor_ref 0.0946
_reflns_Friedel_coverage 0.000
_reflns_number_gt 7463
_reflns_number_total 8824
_reflns_threshold_expression 'I > 2\s(I)'
_cod_data_source_file c7ce00319f2.cif
_cod_data_source_block zwq074_0m
_cod_database_code 7228074
_shelx_shelxl_version_number 2014/7
_shelx_space_group_comment
;
The symmetry employed for this shelxl refinement is uniquely defined
by the following loop, which should always be used as a source of
symmetry information in preference to the above space-group names.
They are only intended as comments.
;
_olex2_refinement_description
;
1. Fixed Uiso
 At 1.2 times of:
  All C(H) groups, All N(H) groups
 At 1.5 times of:
  All O(H,H) groups
2. Restrained distances
 O7-H5
 1.76 with sigma of 0.001
3.a Free rotating group:
 O15(H15A,H15B)
3.b Aromatic/amide H refined with riding coordinates:
 N6(H6), C1(H1), C4(H4), C5(H5A), C6(H6A), C7(H7), C9(H9), C10(H10), C11(H11),
 C13(H13), C14(H14), C15(H15), C16(H16), C19(H19), C20(H20), C22(H22), C23(H23),
  C24(H24), C26(H26), C27(H27), C28(H28), C29(H29)
;
_olex2_submission_special_instructions 'No special instructions were received'

loop_
_space_group_symop_operation_xyz
'x, y, z'
'-x, y+1/2, -z+1/2'
'-x, -y, -z'
'x, -y-1/2, z-1/2'

loop_
_atom_site_label
_atom_site_type_symbol
_atom_site_fract_x
_atom_site_fract_y
_atom_site_fract_z
_atom_site_U_iso_or_equiv
_atom_site_adp_type
_atom_site_occupancy
_atom_site_site_symmetry_order
_atom_site_calc_flag
_atom_site_refinement_flags_posn
Mo1 Mo 1.33676(3) 1.01722(2) 0.37419(2) 0.02587(8) Uani 1 1 d .
Mo2 Mo 1.31805(3) 0.84480(2) 0.44188(2) 0.02292(8) Uani 1 1 d .
Mo3 Mo 1.47669(3) 0.82879(2) 0.56820(2) 0.02415(8) Uani 1 1 d .
As1 As 0.66038(3) 0.96725(2) 0.47422(2) 0.01601(8) Uani 1 1 d .
Cu1 Cu 0.90305(4) 0.82979(2) 0.45819(2) 0.02133(9) Uani 1 1 d .
O1 O 0.5667(2) 1.03147(14) 0.42783(9) 0.0208(5) Uani 1 1 d .
O2 O 0.7093(2) 1.01572(14) 0.53510(9) 0.0218(5) Uani 1 1 d .
O3 O 0.5539(2) 0.88264(14) 0.48429(9) 0.0209(4) Uani 1 1 d .
O4 O 0.8190(3) 0.93935(16) 0.44651(10) 0.0266(5) Uani 1 1 d .
O5 O 1.0017(3) 0.87092(18) 0.53154(10) 0.0321(6) Uani 1 1 d .
O6 O 1.1272(3) 0.83829(17) 0.42336(11) 0.0322(6) Uani 1 1 d .
O7 O 1.2951(3) 0.83676(15) 0.51978(10) 0.0254(5) Uani 1 1 d D
O8 O 1.3880(3) 0.75087(17) 0.42808(12) 0.0369(6) Uani 1 1 d .
O9 O 1.3887(2) 0.90386(15) 0.38308(9) 0.0236(5) Uani 1 1 d .
O10 O 1.1510(3) 1.0102(2) 0.35144(13) 0.0461(8) Uani 1 1 d .
O11 O 1.4269(4) 1.03417(19) 0.31617(11) 0.0430(7) Uani 1 1 d .
O12 O 1.6679(3) 0.87392(16) 0.59574(10) 0.0276(5) Uani 1 1 d .
O13 O 1.5383(3) 0.73468(17) 0.55071(12) 0.0390(6) Uani 1 1 d .
O14 O 1.3946(3) 0.81289(19) 0.62772(12) 0.0413(7) Uani 1 1 d .
N1 N 0.8834(3) 0.71620(18) 0.48961(13) 0.0277(6) Uani 1 1 d .
N2 N 0.8171(3) 0.78940(19) 0.38504(11) 0.0261(6) Uani 1 1 d .
N3 N 0.7507(3) 0.60488(19) 0.50615(13) 0.0302(7) Uani 1 1 d .
N4 N 0.6441(3) 0.7606(2) 0.31670(12) 0.0306(7) Uani 1 1 d .
N5 N 0.0730(3) 0.7654(2) 0.19993(12) 0.0326(7) Uani 1 1 d .
N6 N -0.1133(4) 0.7300(2) 0.14089(13) 0.0375(8) Uani 1 1 d .
H6 H -0.1655 0.7037 0.1153 0.045 Uiso 1 1 calc R
C1 C 0.7527(4) 0.6786(2) 0.48060(15) 0.0293(7) Uani 1 1 d .
H1 H 0.6708 0.7002 0.4591 0.035 Uiso 1 1 calc R
C2 C 0.9742(4) 0.6641(2) 0.52377(16) 0.0301(7) Uani 1 1 d .
C3 C 0.8918(4) 0.5939(2) 0.53475(15) 0.0291(7) Uani 1 1 d .
C4 C 0.9551(5) 0.5298(3) 0.56663(19) 0.0412(10) Uani 1 1 d .
H4 H 0.9008 0.4825 0.5727 0.049 Uiso 1 1 calc R
C5 C 1.1010(5) 0.5397(3) 0.5886(2) 0.0500(12) Uani 1 1 d .
H5A H 1.1457 0.4989 0.6111 0.060 Uiso 1 1 calc R
C6 C 1.1845(5) 0.6100(3) 0.5778(2) 0.0533(13) Uani 1 1 d .
H6A H 1.2839 0.6143 0.5928 0.064 Uiso 1 1 calc R
C7 C 1.1230(5) 0.6725(3) 0.54566(19) 0.0423(10) Uani 1 1 d .
H7 H 1.1788 0.7189 0.5387 0.051 Uiso 1 1 calc R
C8 C 0.6237(4) 0.5508(2) 0.50329(16) 0.0312(8) Uani 1 1 d .
C9 C 0.5915(5) 0.5065(3) 0.54911(18) 0.0423(10) Uani 1 1 d .
H9 H 0.6529 0.5108 0.5819 0.051 Uiso 1 1 calc R
C10 C 0.4668(5) 0.4557(3) 0.54579(19) 0.0437(10) Uani 1 1 d .
H10 H 0.4437 0.4259 0.5765 0.052 Uiso 1 1 calc R
C11 C 0.6834(4) 0.8082(2) 0.36130(14) 0.0283(7) Uani 1 1 d .
H11 H 0.6227 0.8495 0.3737 0.034 Uiso 1 1 calc R
C12 C 0.7634(4) 0.7065(2) 0.31093(14) 0.0296(7) Uani 1 1 d .
C13 C 0.7864(5) 0.6465(3) 0.27171(16) 0.0397(9) Uani 1 1 d .
H13 H 0.7155 0.6358 0.2423 0.048 Uiso 1 1 calc R
C14 C 0.9204(5) 0.6038(3) 0.27906(18) 0.0444(10) Uani 1 1 d .
H14 H 0.9396 0.5626 0.2543 0.053 Uiso 1 1 calc R
C15 C 1.0276(5) 0.6210(3) 0.32268(17) 0.0381(9) Uani 1 1 d .
H15 H 1.1159 0.5904 0.3263 0.046 Uiso 1 1 calc R
C16 C 1.0074(4) 0.6820(2) 0.36077(16) 0.0328(8) Uani 1 1 d .
H16 H 1.0806 0.6937 0.3893 0.039 Uiso 1 1 calc R
C17 C 0.8714(4) 0.7251(2) 0.35433(14) 0.0270(7) Uani 1 1 d .
C18 C 0.5002(4) 0.7618(3) 0.28571(14) 0.0303(8) Uani 1 1 d .
C19 C 0.4286(4) 0.6886(3) 0.27112(16) 0.0356(9) Uani 1 1 d .
H19 H 0.4751 0.6389 0.2802 0.043 Uiso 1 1 calc R
C20 C 0.2860(4) 0.6906(3) 0.24271(16) 0.0354(9) Uani 1 1 d .
H20 H 0.2361 0.6421 0.2329 0.043 Uiso 1 1 calc R
C21 C 0.2199(4) 0.7642(3) 0.22941(14) 0.0306(8) Uani 1 1 d .
C22 C 0.2917(4) 0.8378(3) 0.24314(15) 0.0341(8) Uani 1 1 d .
H22 H 0.2455 0.8874 0.2334 0.041 Uiso 1 1 calc R
C23 C 0.4340(4) 0.8360(3) 0.27169(15) 0.0333(8) Uani 1 1 d .
H23 H 0.4841 0.8845 0.2813 0.040 Uiso 1 1 calc R
C24 C 0.0249(4) 0.7112(3) 0.16048(16) 0.0373(9) Uani 1 1 d .
H24 H 0.0808 0.6673 0.1489 0.045 Uiso 1 1 calc R
C25 C -0.0434(4) 0.8216(2) 0.20654(15) 0.0316(8) Uani 1 1 d .
C26 C -0.0587(5) 0.8853(3) 0.24329(17) 0.0398(9) Uani 1 1 d .
H26 H 0.0172 0.8981 0.2706 0.048 Uiso 1 1 calc R
C27 C -0.1920(5) 0.9287(3) 0.23740(19) 0.0455(10) Uani 1 1 d .
H27 H -0.2055 0.9727 0.2607 0.055 Uiso 1 1 calc R
C28 C -0.3075(5) 0.9079(3) 0.19696(19) 0.0446(10) Uani 1 1 d .
H28 H -0.3948 0.9394 0.1935 0.054 Uiso 1 1 calc R
C29 C -0.2955(5) 0.8421(3) 0.16215(18) 0.0416(10) Uani 1 1 d .
H29 H -0.3735 0.8275 0.1361 0.050 Uiso 1 1 calc R
C30 C -0.1619(4) 0.7988(3) 0.16794(16) 0.0336(8) Uani 1 1 d .
O15 O 0.8177(4) 1.0437(2) 0.34805(14) 0.0564(9) Uani 1 1 d .
H15A H 0.8816 1.0173 0.3690 0.085 Uiso 1 1 d G
H15B H 0.7298 1.0359 0.3583 0.085 Uiso 1 1 d G
H5 H 1.108(2) 0.863(4) 0.530(2) 0.09(2) Uiso 1 1 d D

loop_
_atom_site_aniso_label
_atom_site_aniso_U_11
_atom_site_aniso_U_22
_atom_site_aniso_U_33
_atom_site_aniso_U_23
_atom_site_aniso_U_13
_atom_site_aniso_U_12
Mo1 0.02661(16) 0.02601(16) 0.02332(13) 0.00260(11) -0.00783(11) 0.00361(11)
Mo2 0.01912(14) 0.02302(15) 0.02643(13) -0.00107(11) 0.00089(10) -0.00502(10)
Mo3 0.02367(15) 0.02143(15) 0.02678(14) 0.00568(11) -0.00112(11) 0.00053(11)
As1 0.01282(15) 0.01637(16) 0.01840(14) 0.00164(11) -0.00118(10) 0.00015(11)
Cu1 0.0203(2) 0.0186(2) 0.02416(18) -0.00095(15) -0.00368(14) -0.00138(14)
O1 0.0184(11) 0.0187(11) 0.0242(10) 0.0056(9) -0.0043(8) 0.0008(8)
O2 0.0212(11) 0.0215(12) 0.0220(10) -0.0001(9) -0.0023(8) -0.0017(9)
O3 0.0180(11) 0.0194(11) 0.0245(10) 0.0023(9) -0.0024(8) -0.0037(8)
O4 0.0212(12) 0.0273(13) 0.0319(12) 0.0051(10) 0.0065(9) 0.0045(9)
O5 0.0288(14) 0.0363(15) 0.0297(12) -0.0031(11) -0.0054(10) -0.0014(11)
O6 0.0186(12) 0.0404(16) 0.0372(13) -0.0061(12) -0.0008(10) -0.0077(10)
O7 0.0199(11) 0.0235(13) 0.0327(12) 0.0042(10) 0.0014(9) -0.0055(9)
O8 0.0396(15) 0.0248(14) 0.0464(15) -0.0034(12) 0.0047(12) -0.0020(11)
O9 0.0226(11) 0.0263(13) 0.0213(10) -0.0030(9) -0.0007(8) -0.0024(9)
O10 0.0352(15) 0.0509(19) 0.0482(16) -0.0032(15) -0.0202(13) 0.0067(13)
O11 0.0589(19) 0.0410(18) 0.0287(13) 0.0090(12) 0.0014(12) 0.0066(14)
O12 0.0244(12) 0.0269(13) 0.0297(11) 0.0042(10) -0.0071(9) 0.0068(10)
O13 0.0457(17) 0.0258(14) 0.0454(15) 0.0019(13) 0.0030(12) 0.0072(12)
O14 0.0482(17) 0.0406(17) 0.0359(14) 0.0115(13) 0.0088(12) 0.0001(13)
N1 0.0250(15) 0.0207(15) 0.0372(15) 0.0032(13) 0.0013(11) -0.0072(11)
N2 0.0212(14) 0.0297(16) 0.0268(13) -0.0061(12) -0.0023(11) -0.0004(11)
N3 0.0254(15) 0.0235(16) 0.0419(16) 0.0033(14) 0.0032(12) -0.0088(12)
N4 0.0226(15) 0.0395(19) 0.0287(13) -0.0081(14) -0.0039(11) -0.0039(12)
N5 0.0279(16) 0.0372(19) 0.0308(14) -0.0085(14) -0.0078(12) -0.0063(13)
N6 0.0330(17) 0.043(2) 0.0343(15) -0.0088(15) -0.0122(13) -0.0087(14)
C1 0.0280(18) 0.0224(18) 0.0374(18) 0.0013(15) 0.0021(14) -0.0068(14)
C2 0.0285(18) 0.0244(18) 0.0370(18) 0.0023(15) 0.0012(14) -0.0028(14)
C3 0.0280(18) 0.0193(17) 0.0398(18) 0.0041(15) 0.0025(14) -0.0069(13)
C4 0.038(2) 0.026(2) 0.060(3) 0.0137(19) 0.0040(19) -0.0044(16)
C5 0.039(2) 0.042(3) 0.067(3) 0.020(2) -0.008(2) 0.0007(19)
C6 0.032(2) 0.047(3) 0.077(3) 0.020(3) -0.016(2) -0.0073(19)
C7 0.030(2) 0.034(2) 0.061(3) 0.011(2) -0.0060(18) -0.0094(16)
C8 0.0248(17) 0.0237(18) 0.045(2) 0.0010(16) 0.0041(15) -0.0091(14)
C9 0.037(2) 0.043(2) 0.046(2) 0.005(2) -0.0022(17) -0.0138(18)
C10 0.041(2) 0.041(3) 0.049(2) 0.011(2) 0.0043(18) -0.0146(19)
C11 0.0228(17) 0.035(2) 0.0261(15) -0.0087(15) -0.0017(13) -0.0012(14)
C12 0.0271(18) 0.031(2) 0.0303(16) -0.0078(15) 0.0026(13) -0.0041(14)
C13 0.044(2) 0.043(2) 0.0318(18) -0.0152(18) 0.0004(16) -0.0052(18)
C14 0.055(3) 0.038(2) 0.042(2) -0.0156(19) 0.0085(19) 0.0052(19)
C15 0.038(2) 0.033(2) 0.044(2) -0.0051(18) 0.0090(17) 0.0059(17)
C16 0.0298(19) 0.030(2) 0.0380(18) -0.0017(16) -0.0007(15) 0.0007(15)
C17 0.0260(17) 0.0266(18) 0.0281(15) -0.0060(14) 0.0005(13) -0.0036(13)
C18 0.0217(17) 0.045(2) 0.0236(15) -0.0080(15) -0.0028(12) -0.0047(15)
C19 0.031(2) 0.037(2) 0.0377(19) -0.0054(17) -0.0055(15) -0.0057(16)
C20 0.034(2) 0.036(2) 0.0347(18) -0.0081(17) -0.0066(15) -0.0095(16)
C21 0.0250(18) 0.041(2) 0.0250(15) -0.0069(15) -0.0049(13) -0.0076(15)
C22 0.0293(19) 0.039(2) 0.0331(17) -0.0025(16) -0.0051(14) -0.0042(15)
C23 0.0262(18) 0.042(2) 0.0305(17) -0.0098(16) -0.0031(14) -0.0118(15)
C24 0.034(2) 0.040(2) 0.0361(18) -0.0104(18) -0.0074(15) -0.0043(17)
C25 0.0297(19) 0.035(2) 0.0290(16) -0.0028(15) -0.0045(14) -0.0103(15)
C26 0.035(2) 0.046(3) 0.0374(19) -0.0079(19) -0.0023(16) -0.0075(18)
C27 0.053(3) 0.035(2) 0.049(2) -0.011(2) 0.007(2) -0.0069(19)
C28 0.034(2) 0.043(3) 0.056(3) 0.003(2) 0.0028(18) 0.0010(18)
C29 0.035(2) 0.045(3) 0.043(2) 0.0007(19) -0.0095(17) -0.0067(18)
C30 0.0293(19) 0.035(2) 0.0353(18) -0.0005(17) -0.0058(15) -0.0074(15)
O15 0.066(2) 0.055(2) 0.0500(19) 0.0125(17) 0.0123(17) 0.0041(18)

loop_
_atom_type_symbol
_atom_type_description
_atom_type_scat_dispersion_real
_atom_type_scat_dispersion_imag
_atom_type_scat_source
C C 0.0033 0.0016 'International Tables Vol C Tables 4.2.6.8 and 6.1.1.4'
H H 0.0000 0.0000 'International Tables Vol C Tables 4.2.6.8 and 6.1.1.4'
As As 0.0499 2.0058 'International Tables Vol C Tables 4.2.6.8 and 6.1.1.4'
Cu Cu 0.3201 1.2651 'International Tables Vol C Tables 4.2.6.8 and 6.1.1.4'
Mo Mo -1.6832 0.6857 'International Tables Vol C Tables 4.2.6.8 and 6.1.1.4'
N N 0.0061 0.0033 'International Tables Vol C Tables 4.2.6.8 and 6.1.1.4'
O O 0.0106 0.0060 'International Tables Vol C Tables 4.2.6.8 and 6.1.1.4'

loop_
_geom_angle_atom_site_label_1
_geom_angle_atom_site_label_2
_geom_angle_atom_site_label_3
_geom_angle
_geom_angle_site_symmetry_1
_geom_angle_site_symmetry_3
O2 Mo1 O1 73.32(8) 3_776 1_655
O9 Mo1 O1 80.94(9) . 1_655
O9 Mo1 O2 74.39(9) . 3_776
O9 Mo1 O12 149.66(9) . 3_876
O10 Mo1 O1 165.01(13) . 1_655
O10 Mo1 O2 92.75(13) . 3_776
O10 Mo1 O9 100.94(13) . .
O10 Mo1 O11 104.74(15) . .
O10 Mo1 O12 97.72(13) . 3_876
O11 Mo1 O1 89.67(12) . 1_655
O11 Mo1 O2 161.86(12) . 3_776
O11 Mo1 O9 97.17(12) . .
O11 Mo1 O12 100.96(13) . 3_876
O12 Mo1 O1 75.08(9) 3_876 1_655
O12 Mo1 O2 81.04(9) 3_876 3_776
O3 Mo2 O2 75.38(8) 1_655 3_776
O6 Mo2 O2 90.14(11) . 3_776
O6 Mo2 O3 163.37(11) . 1_655
O6 Mo2 O7 93.96(11) . .
O6 Mo2 O9 102.65(11) . .
O7 Mo2 O2 79.16(9) . 3_776
O7 Mo2 O3 75.57(9) . 1_655
O8 Mo2 O2 164.51(11) . 3_776
O8 Mo2 O3 89.78(11) . 1_655
O8 Mo2 O6 105.16(13) . .
O8 Mo2 O7 101.71(12) . .
O8 Mo2 O9 99.39(12) . .
O9 Mo2 O2 74.42(9) . 3_776
O9 Mo2 O3 81.58(9) . 1_655
O9 Mo2 O7 148.62(10) . .
O1 Mo3 O3 74.44(8) 3_776 1_655
O7 Mo3 O1 79.89(9) . 3_776
O7 Mo3 O3 74.83(9) . 1_655
O7 Mo3 O12 149.43(10) . .
O12 Mo3 O1 75.69(9) . 3_776
O12 Mo3 O3 81.07(9) . 1_655
O13 Mo3 O1 163.78(11) . 3_776
O13 Mo3 O3 89.91(11) . 1_655
O13 Mo3 O7 100.40(12) . .
O13 Mo3 O12 98.06(13) . .
O14 Mo3 O1 91.75(12) . 3_776
O14 Mo3 O3 165.10(12) . 1_655
O14 Mo3 O7 97.61(13) . .
O14 Mo3 O12 101.21(13) . .
O14 Mo3 O13 104.22(15) . .
O1 As1 O3 110.34(10) . .
O2 As1 O1 111.26(11) . .
O2 As1 O3 110.96(11) . .
O4 As1 O1 106.45(11) . .
O4 As1 O2 108.24(12) . .
O4 As1 O3 109.45(12) . .
O4 Cu1 O5 87.46(11) . .
O4 Cu1 O6 103.34(10) . .
O4 Cu1 N1 148.61(11) . .
O4 Cu1 N2 93.51(12) . .
O5 Cu1 O6 88.74(10) . .
N1 Cu1 O5 91.02(12) . .
N1 Cu1 O6 107.96(11) . .
N2 Cu1 O5 177.04(11) . .
N2 Cu1 O6 88.32(11) . .
N2 Cu1 N1 89.61(13) . .
Mo3 O1 Mo1 88.89(7) 3_776 1_455
As1 O1 Mo1 131.42(12) . 1_455
As1 O1 Mo3 130.72(12) . 3_776
Mo1 O2 Mo2 88.26(8) 3_776 3_776
As1 O2 Mo1 131.25(12) . 3_776
As1 O2 Mo2 129.07(12) . 3_776
Mo2 O3 Mo3 88.06(7) 1_455 1_455
As1 O3 Mo2 129.72(11) . 1_455
As1 O3 Mo3 128.91(11) . 1_455
As1 O4 Cu1 121.07(13) . .
Cu1 O5 H5 106(3) . .
Mo2 O6 Cu1 142.75(15) . .
Mo3 O7 Mo2 116.97(12) . .
Mo2 O9 Mo1 119.35(12) . .
Mo3 O12 Mo1 116.13(12) . 3_876
C1 N1 Cu1 118.0(3) . .
C1 N1 C2 105.8(3) . .
C2 N1 Cu1 136.1(2) . .
C11 N2 Cu1 125.5(2) . .
C11 N2 C17 106.4(3) . .
C17 N2 Cu1 127.0(2) . .
C1 N3 C3 107.2(3) . .
C1 N3 C8 124.5(3) . .
C3 N3 C8 128.2(3) . .
C11 N4 C12 107.2(3) . .
C11 N4 C18 125.0(3) . .
C12 N4 C18 127.5(3) . .
C24 N5 C21 124.5(3) . .
C24 N5 C25 108.6(3) . .
C25 N5 C21 126.9(3) . .
C24 N6 H6 125.2 . .
C24 N6 C30 109.6(3) . .
C30 N6 H6 125.2 . .
N1 C1 N3 112.6(3) . .
N1 C1 H1 123.7 . .
N3 C1 H1 123.7 . .
N1 C2 C3 109.1(3) . .
C7 C2 N1 130.6(3) . .
C7 C2 C3 120.3(4) . .
N3 C3 C2 105.3(3) . .
C4 C3 N3 132.7(3) . .
C4 C3 C2 121.9(3) . .
C3 C4 H4 121.5 . .
C5 C4 C3 116.9(4) . .
C5 C4 H4 121.5 . .
C4 C5 H5A 119.3 . .
C4 C5 C6 121.5(4) . .
C6 C5 H5A 119.3 . .
C5 C6 H6A 119.2 . .
C7 C6 C5 121.5(4) . .
C7 C6 H6A 119.2 . .
C2 C7 H7 121.1 . .
C6 C7 C2 117.8(4) . .
C6 C7 H7 121.1 . .
C9 C8 N3 120.1(3) . .
C9 C8 C10 120.6(3) . 3_666
C10 C8 N3 119.2(4) 3_666 .
C8 C9 H9 120.4 . .
C8 C9 C10 119.3(4) . .
C10 C9 H9 120.4 . .
C8 C10 H10 119.9 3_666 .
C9 C10 C8 120.1(4) . 3_666
C9 C10 H10 119.9 . .
N2 C11 N4 112.3(3) . .
N2 C11 H11 123.8 . .
N4 C11 H11 123.8 . .
N4 C12 C17 105.4(3) . .
C13 C12 N4 132.1(3) . .
C13 C12 C17 122.5(4) . .
C12 C13 H13 121.9 . .
C14 C13 C12 116.2(4) . .
C14 C13 H13 121.9 . .
C13 C14 H14 119.2 . .
C13 C14 C15 121.7(4) . .
C15 C14 H14 119.2 . .
C14 C15 H15 118.8 . .
C16 C15 C14 122.4(4) . .
C16 C15 H15 118.8 . .
C15 C16 H16 121.7 . .
C15 C16 C17 116.7(3) . .
C17 C16 H16 121.7 . .
N2 C17 C12 108.6(3) . .
C16 C17 N2 130.9(3) . .
C16 C17 C12 120.5(3) . .
C19 C18 N4 119.7(4) . .
C23 C18 N4 119.1(3) . .
C23 C18 C19 121.2(3) . .
C18 C19 H19 120.4 . .
C18 C19 C20 119.1(4) . .
C20 C19 H19 120.4 . .
C19 C20 H20 120.2 . .
C21 C20 C19 119.6(4) . .
C21 C20 H20 120.2 . .
C20 C21 N5 119.0(3) . .
C20 C21 C22 121.8(3) . .
C22 C21 N5 119.2(4) . .
C21 C22 H22 120.6 . .
C21 C22 C23 118.7(4) . .
C23 C22 H22 120.6 . .
C18 C23 C22 119.6(4) . .
C18 C23 H23 120.2 . .
C22 C23 H23 120.2 . .
N5 C24 H24 125.2 . .
N6 C24 N5 109.5(4) . .
N6 C24 H24 125.2 . .
C26 C25 N5 132.8(3) . .
C26 C25 C30 121.5(4) . .
C30 C25 N5 105.7(3) . .
C25 C26 H26 121.6 . .
C27 C26 C25 116.8(4) . .
C27 C26 H26 121.6 . .
C26 C27 H27 119.3 . .
C26 C27 C28 121.4(4) . .
C28 C27 H27 119.3 . .
C27 C28 H28 119.0 . .
C29 C28 C27 122.0(4) . .
C29 C28 H28 119.0 . .
C28 C29 H29 121.7 . .
C28 C29 C30 116.6(4) . .
C30 C29 H29 121.7 . .
N6 C30 C25 106.6(3) . .
C29 C30 N6 131.7(3) . .
C29 C30 C25 121.7(4) . .
H15A O15 H15B 109.5 . .

loop_
_geom_bond_atom_site_label_1
_geom_bond_atom_site_label_2
_geom_bond_distance
_geom_bond_site_symmetry_2
Mo1 O1 2.343(2) 1_655
Mo1 O2 2.338(2) 3_776
Mo1 O9 1.919(2) .
Mo1 O10 1.702(3) .
Mo1 O11 1.702(3) .
Mo1 O12 1.926(3) 3_876
Mo2 O2 2.366(2) 3_776
Mo2 O3 2.342(2) 1_655
Mo2 O6 1.723(2) .
Mo2 O7 1.925(2) .
Mo2 O8 1.701(3) .
Mo2 O9 1.877(2) .
Mo3 O1 2.321(2) 3_776
Mo3 O3 2.375(2) 1_655
Mo3 O7 1.921(2) .
Mo3 O12 1.922(2) .
Mo3 O13 1.700(3) .
Mo3 O14 1.694(3) .
As1 O1 1.706(2) .
As1 O2 1.702(2) .
As1 O3 1.706(2) .
As1 O4 1.678(2) .
Cu1 O4 1.953(3) .
Cu1 O5 2.034(2) .
Cu1 O6 2.236(3) .
Cu1 N1 2.022(3) .
Cu1 N2 1.988(3) .
O1 Mo1 2.343(2) 1_455
O1 Mo3 2.321(2) 3_776
O2 Mo1 2.339(2) 3_776
O2 Mo2 2.366(2) 3_776
O3 Mo2 2.342(2) 1_455
O3 Mo3 2.375(2) 1_455
O5 H5 0.957(9) .
O12 Mo1 1.926(3) 3_876
N1 C1 1.318(4) .
N1 C2 1.398(5) .
N2 C11 1.314(4) .
N2 C17 1.399(5) .
N3 C1 1.356(5) .
N3 C3 1.394(5) .
N3 C8 1.432(4) .
N4 C11 1.356(4) .
N4 C12 1.399(5) .
N4 C18 1.429(4) .
N5 C21 1.437(4) .
N5 C24 1.348(5) .
N5 C25 1.404(5) .
N6 H6 0.8600 .
N6 C24 1.317(5) .
N6 C30 1.391(5) .
C1 H1 0.9300 .
C2 C3 1.400(5) .
C2 C7 1.391(5) .
C3 C4 1.394(5) .
C4 H4 0.9300 .
C4 C5 1.371(6) .
C5 H5A 0.9300 .
C5 C6 1.406(7) .
C6 H6A 0.9300 .
C6 C7 1.372(6) .
C7 H7 0.9300 .
C8 C9 1.378(6) .
C8 C10 1.386(6) 3_666
C9 H9 0.9300 .
C9 C10 1.383(6) .
C10 C8 1.386(6) 3_666
C10 H10 0.9300 .
C11 H11 0.9300 .
C12 C13 1.395(5) .
C12 C17 1.400(5) .
C13 H13 0.9300 .
C13 C14 1.380(6) .
C14 H14 0.9300 .
C14 C15 1.394(6) .
C15 H15 0.9300 .
C15 C16 1.383(6) .
C16 H16 0.9300 .
C16 C17 1.398(5) .
C18 C19 1.388(5) .
C18 C23 1.379(6) .
C19 H19 0.9300 .
C19 C20 1.393(5) .
C20 H20 0.9300 .
C20 C21 1.366(6) .
C21 C22 1.391(5) .
C22 H22 0.9300 .
C22 C23 1.392(5) .
C23 H23 0.9300 .
C24 H24 0.9300 .
C25 C26 1.386(6) .
C25 C30 1.401(5) .
C26 H26 0.9300 .
C26 C27 1.380(6) .
C27 H27 0.9300 .
C27 C28 1.403(6) .
C28 H28 0.9300 .
C28 C29 1.379(6) .
C29 H29 0.9300 .
C29 C30 1.381(6) .
O15 H15A 0.8498 .
O15 H15B 0.8499 .
